data_4023848
loop_
_publ_author_name
'Hiroyuki Hayashi'
'Satoru Karasawa'
'Noboru Koga'

_publ_contact_author_address
;
Graduate School of Pharmaceutical Sciences
Kyushu University
Fukuoka 812-8582
JAPAN
;
_publ_contact_author_email koga@fc.phar.kyushu-u.ac.jp
_publ_contact_author_fax +81-92-642-6590
_publ_contact_author_name 'Noboru Koga'
_publ_contact_author_phone +81-92-642-6593
_publ_section_title
;
 Molecular Structure and Magnetic Properties of
 1-Ethyl-2-(1-oxy-3-oxo-4,4,5,5-tetramethylimidazolin-2-yl)-
 3-methylimidazolium Arylcarboxylates and Other Salts
;
_journal_name_full 'Journal of Organic Chemistry'
_journal_page_first 8683
_journal_page_last 8693
_journal_paper_doi 10.1021/jo801657a
_journal_volume 73
_journal_year 2008
_chemical_formula_moiety 'C13 H22 Br N4 O2 '
_chemical_formula_sum 'C13 H22 Br N4 O2'
_chemical_formula_weight 346.25
_space_group_IT_number 14
_symmetry_cell_setting monoclinic
_symmetry_Int_Tables_number 14
_symmetry_space_group_name_Hall '-P 2ybc'
_symmetry_space_group_name_H-M 'P 1 21/c 1'
_audit_creation_date 2007-12-13
_audit_creation_method 'by CrystalStructure 3.8'
_cell_angle_alpha 90.0000
_cell_angle_beta 102.2128(9)
_cell_angle_gamma 90.0000
_cell_formula_units_Z 4
_cell_length_a 8.1985(3)
_cell_length_b 9.3294(4)
_cell_length_c 21.0272(6)
_cell_measurement_reflns_used 12841
_cell_measurement_temperature 138.1
_cell_measurement_theta_max 27.4
_cell_measurement_theta_min 3.3
_cell_volume 1571.91(9)
_computing_cell_refinement PROCESS-AUTO
_computing_data_collection PROCESS-AUTO
_computing_data_reduction CrystalStructure
_computing_publication_material 'CrystalStructure 3.8'
_computing_structure_refinement SHELXL
_computing_structure_solution SIR97
_diffrn_detector_area_resol_mean 10.00
_diffrn_measured_fraction_theta_full 0.996
_diffrn_measured_fraction_theta_max 0.956
_diffrn_measurement_device_type 'Rigaku RAXIS-RAPID'
_diffrn_measurement_method \w
_diffrn_radiation_type 'Mo K\a'
_diffrn_radiation_wavelength 0.71075
_diffrn_reflns_av_R_equivalents 0.043
_diffrn_reflns_limit_h_max 10
_diffrn_reflns_limit_h_min -9
_diffrn_reflns_limit_k_max 12
_diffrn_reflns_limit_k_min -12
_diffrn_reflns_limit_l_max 25
_diffrn_reflns_limit_l_min -27
_diffrn_reflns_number 6138
_diffrn_reflns_theta_full 27.00
_diffrn_reflns_theta_max 27.41
_exptl_absorpt_coefficient_mu 2.630
_exptl_absorpt_correction_type none
_exptl_crystal_colour blue
_exptl_crystal_density_diffrn 1.463
_exptl_crystal_density_method 'not measured'
_exptl_crystal_description platelet
_exptl_crystal_F_000 716.00
_exptl_crystal_size_max 0.40
_exptl_crystal_size_mid 0.30
_exptl_crystal_size_min 0.30
_refine_diff_density_max 0.78
_refine_diff_density_min -0.35
_refine_ls_extinction_method none
_refine_ls_goodness_of_fit_ref 1.058
_refine_ls_hydrogen_treatment refall
_refine_ls_number_parameters 270
_refine_ls_number_reflns 3421
_refine_ls_R_factor_gt 0.0358
_refine_ls_shift/su_max 0.0060
_refine_ls_structure_factor_coef Fsqd
_refine_ls_weighting_details 'w = 1/[\s^2^(Fo^2^)+(0.0428P)^2^+1.8574P] where P=(Fo^2^+2Fc^2^)/3'
_refine_ls_weighting_scheme calc
_refine_ls_wR_factor_ref 0.0946
_reflns_number_gt 3117
_reflns_number_total 3421
_reflns_threshold_expression F^2^>2.0\s(F^2^)
_cod_data_source_file jo801657a_si_004.cif
_cod_data_source_block '_1212EMImNNBr'
_cod_original_formula_sum 'C13 H22 Br N4 O2 '
_cod_database_code 4023848

loop_
_symmetry_equiv_pos_site_id
_symmetry_equiv_pos_as_xyz
1 +X,+Y,+Z
2 -X,1/2+Y,1/2-Z
3 -X,-Y,-Z
4 +X,1/2-Y,1/2+Z

loop_
_atom_site_label
_atom_site_type_symbol
_atom_site_fract_x
_atom_site_fract_y
_atom_site_fract_z
_atom_site_U_iso_or_equiv
_atom_site_adp_type
_atom_site_occupancy
_atom_site_symmetry_multiplicity
_atom_site_calc_flag
_atom_site_refinement_flags
_atom_site_disorder_assembly
_atom_site_disorder_group
Br(1) Br 0.49659(3) 0.48378(3) 0.620805(11) 0.02488(10) Uani 1.00 1 d . . .
O(1) O 0.0472(2) 0.38250(19) 0.65095(8) 0.0226(3) Uani 1.00 1 d . . .
O(2) O 0.2229(2) -0.02417(19) 0.55937(8) 0.0233(3) Uani 1.00 1 d . . .
N(1) N 0.1081(2) 0.2592(2) 0.64517(9) 0.0172(3) Uani 1.00 1 d . . .
N(2) N 0.1991(2) 0.0665(2) 0.60192(9) 0.0179(3) Uani 1.00 1 d . . .
N(3) N -0.0809(2) 0.3118(2) 0.50031(9) 0.0170(3) Uani 1.00 1 d . . .
N(4) N 0.1676(2) 0.2794(2) 0.48172(8) 0.0159(3) Uani 1.00 1 d . . .
C(1) C 0.1246(2) 0.1949(2) 0.58943(10) 0.0163(4) Uani 1.00 1 d . . .
C(2) C 0.1592(3) 0.1589(2) 0.70229(11) 0.0225(4) Uani 1.00 1 d . . .
C(3) C 0.2689(3) 0.0486(2) 0.67439(11) 0.0207(4) Uani 1.00 1 d . . .
C(4) C -0.0042(4) 0.0967(3) 0.71487(16) 0.0357(6) Uani 1.00 1 d . . .
C(5) C 0.2500(4) 0.2443(3) 0.76031(13) 0.0336(6) Uani 1.00 1 d . . .
C(6) C 0.2504(3) -0.1064(2) 0.69412(13) 0.0280(5) Uani 1.00 1 d . . .
C(7) C 0.4534(3) 0.0903(3) 0.68594(13) 0.0273(5) Uani 1.00 1 d . . .
C(8) C 0.0714(2) 0.2582(2) 0.52531(10) 0.0155(4) Uani 1.00 1 d . . .
C(9) C -0.0812(3) 0.3689(2) 0.44023(11) 0.0202(4) Uani 1.00 1 d . . .
C(10) C 0.0739(2) 0.3492(2) 0.42864(11) 0.0202(4) Uani 1.00 1 d . . .
C(11) C -0.2271(3) 0.3051(3) 0.53003(14) 0.0242(5) Uani 1.00 1 d . . .
C(12) C 0.3447(2) 0.2400(3) 0.48778(11) 0.0201(4) Uani 1.00 1 d . . .
C(13) C 0.3622(3) 0.1253(3) 0.43886(13) 0.0296(5) Uani 1.00 1 d . . .
H(1) H 0.019(5) 0.034(4) 0.752(2) 0.051(10) Uiso 1.00 1 c . . .
H(2) H -0.066(4) 0.040(4) 0.6764(18) 0.046(10) Uiso 1.00 1 c . . .
H(3) H -0.076(4) 0.167(4) 0.7206(15) 0.041(9) Uiso 1.00 1 c . . .
H(4) H 0.301(4) 0.180(4) 0.7934(16) 0.046(9) Uiso 1.00 1 c . . .
H(5) H 0.327(3) 0.294(3) 0.7506(13) 0.021(7) Uiso 1.00 1 c . . .
H(6) H 0.170(4) 0.308(4) 0.7759(16) 0.051(10) Uiso 1.00 1 c . . .
H(7) H 0.289(4) -0.113(3) 0.7390(16) 0.038(8) Uiso 1.00 1 c . . .
H(8) H 0.322(3) -0.167(3) 0.6733(14) 0.032(8) Uiso 1.00 1 c . . .
H(9) H 0.138(4) -0.136(3) 0.6833(14) 0.032(8) Uiso 1.00 1 c . . .
H(10) H 0.503(3) 0.077(3) 0.7285(14) 0.028(7) Uiso 1.00 1 c . . .
H(11) H 0.510(4) 0.024(3) 0.6572(15) 0.026(7) Uiso 1.00 1 c . . .
H(12) H 0.469(3) 0.188(3) 0.6727(13) 0.026(7) Uiso 1.00 1 c . . .
H(13) H -0.173(3) 0.404(3) 0.4159(13) 0.024(7) Uiso 1.00 1 c . . .
H(14) H 0.124(3) 0.375(3) 0.3939(13) 0.024(7) Uiso 1.00 1 c . . .
H(15) H -0.202(4) 0.335(4) 0.5697(17) 0.040(9) Uiso 1.00 1 c . . .
H(16) H -0.263(4) 0.205(4) 0.5371(15) 0.041(9) Uiso 1.00 1 c . . .
H(17) H -0.308(4) 0.357(3) 0.5074(15) 0.035(8) Uiso 1.00 1 c . . .
H(18) H 0.379(3) 0.212(2) 0.5291(12) 0.014(6) Uiso 1.00 1 c . . .
H(19) H 0.390(3) 0.318(3) 0.4793(13) 0.024(7) Uiso 1.00 1 c . . .
H(20) H 0.295(5) 0.033(4) 0.4464(19) 0.055(11) Uiso 1.00 1 c . . .
H(21) H 0.483(4) 0.100(4) 0.4459(15) 0.042(9) Uiso 1.00 1 c . . .
H(22) H 0.317(4) 0.163(3) 0.3912(15) 0.041(8) Uiso 1.00 1 c . . .

loop_
_atom_site_aniso_label
_atom_site_aniso_U_11
_atom_site_aniso_U_22
_atom_site_aniso_U_33
_atom_site_aniso_U_12
_atom_site_aniso_U_13
_atom_site_aniso_U_23
Br(1) 0.02329(14) 0.02787(17) 0.02258(15) 0.00119(10) 0.00280(10) -0.00129(9)
O(1) 0.0280(8) 0.0181(8) 0.0226(8) 0.0077(7) 0.0072(6) -0.0007(6)
O(2) 0.0311(9) 0.0203(9) 0.0196(8) 0.0056(7) 0.0075(6) -0.0041(6)
N(1) 0.0196(8) 0.0158(9) 0.0166(8) 0.0021(7) 0.0047(6) 0.0011(7)
N(2) 0.0220(9) 0.0168(9) 0.0150(8) 0.0033(8) 0.0039(6) -0.0005(7)
N(3) 0.0145(8) 0.0167(9) 0.0191(8) -0.0001(7) 0.0024(6) -0.0021(7)
N(4) 0.0154(8) 0.0173(9) 0.0150(8) 0.0010(7) 0.0029(6) 0.0000(6)
C(1) 0.0155(9) 0.0181(11) 0.0159(10) 0.0017(8) 0.0048(7) -0.0001(7)
C(2) 0.0331(12) 0.0188(11) 0.0166(10) 0.0043(10) 0.0072(9) 0.0026(8)
C(3) 0.0286(11) 0.0182(11) 0.0144(10) 0.0047(10) 0.0025(8) 0.0015(8)
C(4) 0.0436(16) 0.0316(16) 0.0394(16) 0.0047(14) 0.0258(13) 0.0088(12)
C(5) 0.0485(17) 0.0286(15) 0.0204(12) 0.0127(14) -0.0007(11) -0.0042(10)
C(6) 0.0412(15) 0.0188(13) 0.0229(12) 0.0037(11) 0.0045(10) 0.0033(9)
C(7) 0.0276(12) 0.0277(14) 0.0243(12) 0.0032(11) 0.0002(9) 0.0009(10)
C(8) 0.0155(9) 0.0147(10) 0.0159(9) 0.0012(8) 0.0028(7) -0.0009(7)
C(9) 0.0211(10) 0.0196(12) 0.0171(10) 0.0028(9) -0.0018(8) 0.0001(8)
C(10) 0.0227(10) 0.0222(12) 0.0154(10) 0.0021(9) 0.0034(8) 0.0008(8)
C(11) 0.0141(10) 0.0288(14) 0.0308(13) 0.0026(10) 0.0070(9) 0.0015(10)
C(12) 0.0159(10) 0.0264(13) 0.0188(11) -0.0011(9) 0.0054(8) -0.0004(9)
C(13) 0.0262(12) 0.0375(16) 0.0257(13) 0.0092(12) 0.0068(9) -0.0036(10)

loop_
_atom_type_symbol
_atom_type_description
_atom_type_scat_dispersion_real
_atom_type_scat_dispersion_imag
_atom_type_scat_source
C C 0.003 0.002
;
International Tables for Crystallography
(1992, Vol. C, Tables 4.2.6.8 and 6.1.1.4)
;
H H 0.000 0.000
;
International Tables for Crystallography
(1992, Vol. C, Table 6.1.1.4)
;
O O 0.011 0.006
;
International Tables for Crystallography
(1992, Vol. C, Tables 4.2.6.8 and 6.1.1.4)
;
N N 0.006 0.003
;
International Tables for Crystallography
(1992, Vol. C, Tables 4.2.6.8 and 6.1.1.4)
;
Br Br -0.290 2.459
;
International Tables for Crystallography
(1992, Vol. C, Tables 4.2.6.8 and 6.1.1.4)
;

loop_
_geom_angle_atom_site_label_1
_geom_angle_atom_site_label_2
_geom_angle_atom_site_label_3
_geom_angle
_geom_angle_publ_flag
_geom_angle_site_symmetry_1
_geom_angle_site_symmetry_2
_geom_angle_site_symmetry_3
O(1) N(1) C(1) 126.85(18) yes . . .
O(1) N(1) C(2) 122.25(18) yes . . .
C(1) N(1) C(2) 110.72(19) yes . . .
O(2) N(2) C(1) 125.74(18) yes . . .
O(2) N(2) C(3) 123.30(18) yes . . .
C(1) N(2) C(3) 110.67(18) yes . . .
C(8) N(3) C(9) 108.99(19) yes . . .
C(8) N(3) C(11) 126.36(19) yes . . .
C(9) N(3) C(11) 124.58(18) yes . . .
C(8) N(4) C(10) 108.36(18) yes . . .
C(8) N(4) C(12) 127.75(17) yes . . .
C(10) N(4) C(12) 123.87(19) yes . . .
N(1) C(1) N(2) 110.57(18) yes . . .
N(1) C(1) C(8) 124.1(2) yes . . .
N(2) C(1) C(8) 125.3(2) yes . . .
N(1) C(2) C(3) 101.23(18) yes . . .
N(1) C(2) C(4) 105.44(19) yes . . .
N(1) C(2) C(5) 108.8(2) yes . . .
C(3) C(2) C(4) 114.1(2) yes . . .
C(3) C(2) C(5) 115.2(2) yes . . .
C(4) C(2) C(5) 111.0(2) yes . . .
N(2) C(3) C(2) 100.34(17) yes . . .
N(2) C(3) C(6) 109.89(19) yes . . .
N(2) C(3) C(7) 106.3(2) yes . . .
C(2) C(3) C(6) 115.2(2) yes . . .
C(2) C(3) C(7) 113.7(2) yes . . .
C(6) C(3) C(7) 110.5(2) yes . . .
N(3) C(8) N(4) 107.99(18) yes . . .
N(3) C(8) C(1) 125.9(2) yes . . .
N(4) C(8) C(1) 126.08(18) yes . . .
N(3) C(9) C(10) 107.09(19) yes . . .
N(4) C(10) C(9) 107.6(2) yes . . .
N(4) C(12) C(13) 110.51(18) yes . . .
C(2) C(4) H(1) 110(2) no . . .
C(2) C(4) H(2) 112(2) no . . .
C(2) C(4) H(3) 111(2) no . . .
H(1) C(4) H(2) 108(3) no . . .
H(1) C(4) H(3) 110(3) no . . .
H(2) C(4) H(3) 105(3) no . . .
C(2) C(5) H(4) 109(2) no . . .
C(2) C(5) H(5) 111.1(19) no . . .
C(2) C(5) H(6) 109.7(19) no . . .
H(4) C(5) H(5) 107(2) no . . .
H(4) C(5) H(6) 111(3) no . . .
H(5) C(5) H(6) 109(3) no . . .
C(3) C(6) H(7) 108(2) no . . .
C(3) C(6) H(8) 109(2) no . . .
C(3) C(6) H(9) 111(2) no . . .
H(7) C(6) H(8) 108(2) no . . .
H(7) C(6) H(9) 109(2) no . . .
H(8) C(6) H(9) 111(2) no . . .
C(3) C(7) H(10) 110(2) no . . .
C(3) C(7) H(11) 107.7(16) no . . .
C(3) C(7) H(12) 112.1(17) no . . .
H(10) C(7) H(11) 109(2) no . . .
H(10) C(7) H(12) 111(2) no . . .
H(11) C(7) H(12) 107(2) no . . .
N(3) C(9) H(13) 121(2) no . . .
C(10) C(9) H(13) 132(2) no . . .
N(4) C(10) H(14) 119.4(16) no . . .
C(9) C(10) H(14) 133.0(16) no . . .
N(3) C(11) H(15) 111(2) no . . .
N(3) C(11) H(16) 113(2) no . . .
N(3) C(11) H(17) 110(2) no . . .
H(15) C(11) H(16) 100(3) no . . .
H(15) C(11) H(17) 110(3) no . . .
H(16) C(11) H(17) 113(2) no . . .
N(4) C(12) H(18) 104.9(17) no . . .
N(4) C(12) H(19) 104(2) no . . .
C(13) C(12) H(18) 113.4(17) no . . .
C(13) C(12) H(19) 111(2) no . . .
H(18) C(12) H(19) 113(2) no . . .
C(12) C(13) H(20) 110(2) no . . .
C(12) C(13) H(21) 107.5(19) no . . .
C(12) C(13) H(22) 110.2(19) no . . .
H(20) C(13) H(21) 109(3) no . . .
H(20) C(13) H(22) 109(2) no . . .
H(21) C(13) H(22) 111(2) no . . .

loop_
_geom_bond_atom_site_label_1
_geom_bond_atom_site_label_2
_geom_bond_distance
_geom_bond_publ_flag
_geom_bond_site_symmetry_1
_geom_bond_site_symmetry_2
O(1) N(1) 1.270(2) yes . .
O(2) N(2) 1.276(2) yes . .
N(1) C(1) 1.349(2) yes . .
N(1) C(2) 1.510(3) yes . .
N(2) C(1) 1.345(3) yes . .
N(2) C(3) 1.519(2) yes . .
N(3) C(8) 1.345(2) yes . .
N(3) C(9) 1.371(3) yes . .
N(3) C(11) 1.466(3) yes . .
N(4) C(8) 1.344(3) yes . .
N(4) C(10) 1.377(2) yes . .
N(4) C(12) 1.477(2) yes . .
C(1) C(8) 1.452(2) yes . .
C(2) C(3) 1.561(3) yes . .
C(2) C(4) 1.533(4) yes . .
C(2) C(5) 1.514(3) yes . .
C(3) C(6) 1.520(3) yes . .
C(3) C(7) 1.530(3) yes . .
C(9) C(10) 1.357(3) yes . .
C(12) C(13) 1.512(3) yes . .
C(4) H(1) 0.97(4) no . .
C(4) H(2) 1.01(3) no . .
C(4) H(3) 0.90(3) no . .
C(5) H(4) 0.94(3) no . .
C(5) H(5) 0.84(3) no . .
C(5) H(6) 0.99(4) no . .
C(6) H(7) 0.93(3) no . .
C(6) H(8) 0.98(3) no . .
C(6) H(9) 0.94(3) no . .
C(7) H(10) 0.91(2) no . .
C(7) H(11) 1.04(3) no . .
C(7) H(12) 0.97(3) no . .
C(9) H(13) 0.88(2) no . .
C(10) H(14) 0.94(3) no . .
C(11) H(15) 0.86(3) no . .
C(11) H(16) 1.00(3) no . .
C(11) H(17) 0.88(3) no . .
C(12) H(18) 0.90(2) no . .
C(12) H(19) 0.86(3) no . .
C(13) H(20) 1.06(4) no . .
C(13) H(21) 1.00(3) no . .
C(13) H(22) 1.05(3) no . .

loop_
_geom_contact_atom_site_label_1
_geom_contact_atom_site_label_2
_geom_contact_distance
_geom_contact_publ_flag
_geom_contact_site_symmetry_1
_geom_contact_site_symmetry_2
O(1) N(2) 3.442(2) ? . .
O(1) N(3) 3.188(2) ? . .
O(1) C(1) 2.342(2) ? . .
O(1) C(2) 2.437(2) ? . .
O(1) C(3) 3.588(3) ? . .
O(1) C(4) 3.055(3) ? . .
O(1) C(4) 3.535(3) ? . 2_556
O(1) C(5) 2.846(3) ? . .
O(1) C(8) 2.930(2) ? . .
O(1) C(9) 3.059(3) ? . 3_566
O(1) C(10) 3.057(2) ? . 3_566
O(1) C(11) 3.102(2) ? . .
O(2) N(1) 3.442(2) ? . .
O(2) N(3) 3.085(2) ? . 3_556
O(2) N(4) 3.253(2) ? . .
O(2) C(1) 2.333(2) ? . .
O(2) C(2) 3.590(3) ? . .
O(2) C(3) 2.463(2) ? . .
O(2) C(6) 2.898(3) ? . .
O(2) C(7) 3.109(2) ? . .
O(2) C(8) 2.936(2) ? . .
O(2) C(8) 3.456(2) ? . 3_556
O(2) C(9) 3.420(3) ? . 3_556
O(2) C(11) 3.230(3) ? . 3_556
O(2) C(12) 3.158(3) ? . .
O(2) C(13) 3.300(3) ? . .
O(2) C(13) 3.523(3) ? . 3_656
N(1) O(2) 3.442(2) ? . .
N(1) N(2) 2.214(2) ? . .
N(1) N(3) 3.150(2) ? . .
N(1) N(4) 3.577(2) ? . .
N(1) C(3) 2.374(3) ? . .
N(1) C(4) 2.421(4) ? . .
N(1) C(5) 2.458(3) ? . .
N(1) C(7) 3.195(3) ? . .
N(1) C(8) 2.474(2) ? . .
N(1) C(11) 3.283(2) ? . .
N(2) O(1) 3.442(2) ? . .
N(2) N(1) 2.214(2) ? . .
N(2) N(4) 3.182(2) ? . .
N(2) C(2) 2.366(3) ? . .
N(2) C(4) 3.189(4) ? . .
N(2) C(6) 2.488(3) ? . .
N(2) C(7) 2.441(2) ? . .
N(2) C(8) 2.485(2) ? . .
N(2) C(12) 3.319(3) ? . .
N(3) O(1) 3.188(2) ? . .
N(3) O(2) 3.085(2) ? . 3_556
N(3) N(1) 3.150(2) ? . .
N(3) N(4) 2.175(2) ? . .
N(3) C(1) 2.491(2) ? . .
N(3) C(9) 3.391(3) ? . 3_566
N(3) C(10) 2.194(3) ? . .
N(3) C(10) 3.493(3) ? . 3_566
N(4) O(2) 3.253(2) ? . .
N(4) N(1) 3.577(2) ? . .
N(4) N(2) 3.182(2) ? . .
N(4) N(3) 2.175(2) ? . .
N(4) C(1) 2.493(2) ? . .
N(4) C(9) 2.206(2) ? . .
N(4) C(11) 3.599(3) ? . .
N(4) C(13) 2.456(3) ? . .
C(1) O(1) 2.342(2) ? . .
C(1) O(2) 2.333(2) ? . .
C(1) N(3) 2.491(2) ? . .
C(1) N(4) 2.493(2) ? . .
C(1) C(2) 2.354(3) ? . .
C(1) C(3) 2.358(3) ? . .
C(1) C(4) 3.177(4) ? . .
C(1) C(5) 3.552(3) ? . .
C(1) C(6) 3.585(3) ? . .
C(1) C(7) 3.166(3) ? . .
C(1) C(11) 3.067(3) ? . .
C(1) C(12) 3.104(3) ? . .
C(2) O(1) 2.437(2) ? . .
C(2) O(2) 3.590(3) ? . .
C(2) N(2) 2.366(3) ? . .
C(2) C(1) 2.354(3) ? . .
C(2) C(6) 2.602(3) ? . .
C(2) C(7) 2.588(3) ? . .
C(3) O(1) 3.588(3) ? . .
C(3) O(2) 2.463(2) ? . .
C(3) N(1) 2.374(3) ? . .
C(3) C(1) 2.358(3) ? . .
C(3) C(4) 2.597(4) ? . .
C(3) C(5) 2.596(3) ? . .
C(4) O(1) 3.055(3) ? . .
C(4) O(1) 3.535(3) ? . 2_546
C(4) N(1) 2.421(4) ? . .
C(4) N(2) 3.189(4) ? . .
C(4) C(1) 3.177(4) ? . .
C(4) C(3) 2.597(4) ? . .
C(4) C(5) 2.511(4) ? . .
C(4) C(6) 2.919(4) ? . .
C(5) O(1) 2.846(3) ? . .
C(5) N(1) 2.458(3) ? . .
C(5) C(1) 3.552(3) ? . .
C(5) C(3) 2.596(3) ? . .
C(5) C(4) 2.511(4) ? . .
C(5) C(6) 3.556(4) ? . .
C(5) C(7) 2.897(4) ? . .
C(6) O(2) 2.898(3) ? . .
C(6) N(2) 2.488(3) ? . .
C(6) C(1) 3.585(3) ? . .
C(6) C(2) 2.602(3) ? . .
C(6) C(4) 2.919(4) ? . .
C(6) C(5) 3.556(4) ? . .
C(6) C(7) 2.507(4) ? . .
C(7) O(2) 3.109(2) ? . .
C(7) N(1) 3.195(3) ? . .
C(7) N(2) 2.441(2) ? . .
C(7) C(1) 3.166(3) ? . .
C(7) C(2) 2.588(3) ? . .
C(7) C(5) 2.897(4) ? . .
C(7) C(6) 2.507(4) ? . .
C(8) O(1) 2.930(2) ? . .
C(8) O(2) 2.936(2) ? . .
C(8) O(2) 3.456(2) ? . 3_556
C(8) N(1) 2.474(2) ? . .
C(8) N(2) 2.485(2) ? . .
C(8) C(9) 2.210(2) ? . .
C(8) C(9) 3.551(3) ? . 3_566
C(8) C(10) 2.207(3) ? . .
C(8) C(11) 2.509(3) ? . .
C(8) C(12) 2.534(3) ? . .
C(8) C(13) 3.515(3) ? . .
C(9) O(1) 3.059(3) ? . 3_566
C(9) O(2) 3.420(3) ? . 3_556
C(9) N(3) 3.391(3) ? . 3_566
C(9) N(4) 2.206(2) ? . .
C(9) C(8) 2.210(2) ? . .
C(9) C(8) 3.551(3) ? . 3_566
C(9) C(9) 3.558(3) ? . 3_566
C(9) C(11) 2.511(3) ? . .
C(10) O(1) 3.057(2) ? . 3_566
C(10) N(3) 2.194(3) ? . .
C(10) N(3) 3.493(3) ? . 3_566
C(10) C(8) 2.207(3) ? . .
C(10) C(11) 3.503(3) ? . 3_566
C(10) C(12) 2.519(3) ? . .
C(10) C(13) 3.128(3) ? . .
C(11) O(1) 3.102(2) ? . .
C(11) O(2) 3.230(3) ? . 3_556
C(11) N(1) 3.283(2) ? . .
C(11) N(4) 3.599(3) ? . .
C(11) C(1) 3.067(3) ? . .
C(11) C(8) 2.509(3) ? . .
C(11) C(9) 2.511(3) ? . .
C(11) C(10) 3.503(3) ? . 3_566
C(11) C(12) 3.488(3) ? . 1_455
C(12) O(2) 3.158(3) ? . .
C(12) N(2) 3.319(3) ? . .
C(12) C(1) 3.104(3) ? . .
C(12) C(8) 2.534(3) ? . .
C(12) C(10) 2.519(3) ? . .
C(12) C(11) 3.488(3) ? . 1_655
C(13) O(2) 3.300(3) ? . .
C(13) O(2) 3.523(3) ? . 3_656
C(13) N(4) 2.456(3) ? . .
C(13) C(8) 3.515(3) ? . .
C(13) C(10) 3.128(3) ? . .
Br(1) H(4) 2.85(3) ? . 2_656
Br(1) H(7) 3.23(3) ? . 2_656
Br(1) H(10) 3.28(3) ? . 2_656
Br(1) H(12) 2.99(3) ? . .
Br(1) H(13) 2.80(2) ? . 3_566
Br(1) H(14) 3.45(3) ? . 3_666
Br(1) H(15) 3.21(3) ? . 1_655
Br(1) H(17) 3.36(3) ? . 1_655
Br(1) H(17) 3.18(3) ? . 3_566
Br(1) H(18) 3.21(2) ? . .
Br(1) H(19) 3.30(2) ? . .
Br(1) H(19) 3.09(3) ? . 3_666
O(1) H(1) 2.62(4) ? . 2_556
O(1) H(2) 3.40(3) ? . .
O(1) H(3) 2.80(3) ? . .
O(1) H(5) 2.88(2) ? . .
O(1) H(6) 2.70(3) ? . .
O(1) H(13) 2.76(3) ? . 3_566
O(1) H(14) 2.72(2) ? . 3_566
O(1) H(15) 2.41(3) ? . .
O(1) H(16) 3.51(3) ? . .
O(2) H(8) 2.71(3) ? . .
O(2) H(9) 3.02(3) ? . .
O(2) H(11) 2.81(2) ? . .
O(2) H(12) 3.41(2) ? . .
O(2) H(16) 2.71(3) ? . 3_556
O(2) H(17) 3.54(3) ? . 3_556
O(2) H(18) 2.69(2) ? . .
O(2) H(20) 2.62(4) ? . .
O(2) H(21) 2.54(3) ? . 3_656
N(1) H(1) 3.28(4) ? . .
N(1) H(2) 2.66(4) ? . .
N(1) H(3) 2.56(3) ? . .
N(1) H(4) 3.27(3) ? . .
N(1) H(5) 2.56(2) ? . .
N(1) H(6) 2.73(3) ? . .
N(1) H(12) 2.96(2) ? . .
N(1) H(13) 3.48(3) ? . 3_566
N(1) H(15) 2.79(3) ? . .
N(1) H(16) 3.43(3) ? . .
N(2) H(2) 2.94(4) ? . .
N(2) H(7) 3.28(3) ? . .
N(2) H(8) 2.72(3) ? . .
N(2) H(9) 2.67(3) ? . .
N(2) H(10) 3.24(2) ? . .
N(2) H(11) 2.60(3) ? . .
N(2) H(12) 2.65(2) ? . .
N(2) H(18) 2.70(2) ? . .
N(2) H(20) 3.54(4) ? . .
N(2) H(21) 3.36(3) ? . 3_656
N(3) H(13) 1.98(2) ? . .
N(3) H(13) 3.59(2) ? . 3_566
N(3) H(14) 3.12(3) ? . .
N(3) H(15) 1.95(3) ? . .
N(3) H(16) 2.07(3) ? . .
N(3) H(17) 1.94(3) ? . .
N(4) H(13) 3.07(2) ? . .
N(4) H(14) 2.01(2) ? . .
N(4) H(17) 3.57(3) ? . 3_566
N(4) H(18) 1.91(2) ? . .
N(4) H(19) 1.87(3) ? . .
N(4) H(20) 2.70(4) ? . .
N(4) H(21) 3.30(3) ? . .
N(4) H(22) 2.70(3) ? . .
C(1) H(2) 3.01(4) ? . .
C(1) H(3) 3.51(3) ? . .
C(1) H(5) 3.56(2) ? . .
C(1) H(11) 3.56(3) ? . .
C(1) H(12) 2.99(2) ? . .
C(1) H(15) 2.93(3) ? . .
C(1) H(16) 3.14(3) ? . .
C(1) H(18) 2.66(2) ? . .
C(2) H(1) 2.08(4) ? . .
C(2) H(2) 2.12(3) ? . .
C(2) H(3) 2.04(3) ? . .
C(2) H(4) 2.03(3) ? . .
C(2) H(5) 1.98(2) ? . .
C(2) H(6) 2.07(3) ? . .
C(2) H(7) 2.79(3) ? . .
C(2) H(8) 3.43(3) ? . .
C(2) H(9) 2.78(3) ? . .
C(2) H(10) 2.86(3) ? . .
C(2) H(11) 3.45(3) ? . .
C(2) H(12) 2.75(3) ? . .
C(3) H(1) 2.89(4) ? . .
C(3) H(2) 2.75(3) ? . .
C(3) H(3) 3.36(3) ? . .
C(3) H(4) 2.75(3) ? . .
C(3) H(5) 2.78(3) ? . .
C(3) H(6) 3.44(3) ? . .
C(3) H(7) 2.01(3) ? . .
C(3) H(8) 2.06(3) ? . .
C(3) H(9) 2.06(3) ? . .
C(3) H(10) 2.03(2) ? . .
C(3) H(11) 2.10(3) ? . .
C(3) H(12) 2.10(3) ? . .
C(4) H(4) 2.80(3) ? . .
C(4) H(5) 3.23(3) ? . .
C(4) H(6) 2.61(3) ? . .
C(4) H(6) 3.04(4) ? . 2_546
C(4) H(7) 3.05(3) ? . .
C(4) H(9) 2.62(3) ? . .
C(5) H(1) 2.71(4) ? . .
C(5) H(1) 3.46(4) ? . 2_556
C(5) H(2) 3.39(3) ? . .
C(5) H(2) 3.54(4) ? . 2_556
C(5) H(3) 2.72(3) ? . .
C(5) H(7) 3.39(3) ? . .
C(5) H(8) 3.59(3) ? . 2_656
C(5) H(10) 2.79(3) ? . .
C(5) H(11) 3.50(3) ? . 2_656
C(5) H(12) 2.88(3) ? . .
C(5) H(14) 3.38(3) ? . 4_555
C(5) H(22) 2.83(3) ? . 4_555
C(6) H(1) 2.80(4) ? . .
C(6) H(2) 2.88(3) ? . .
C(6) H(3) 3.29(3) ? . 2_546
C(6) H(4) 3.36(3) ? . .
C(6) H(5) 3.54(2) ? . 2_646
C(6) H(10) 2.66(3) ? . .
C(6) H(11) 2.70(3) ? . .
C(6) H(12) 3.36(3) ? . .
C(6) H(13) 3.59(2) ? . 3_556
C(7) H(4) 2.93(3) ? . .
C(7) H(5) 2.67(3) ? . .
C(7) H(5) 3.41(3) ? . 2_646
C(7) H(7) 2.70(3) ? . .
C(7) H(8) 2.62(3) ? . .
C(7) H(9) 3.33(3) ? . .
C(7) H(18) 3.42(2) ? . .
C(7) H(21) 3.42(3) ? . 3_656
C(8) H(13) 3.04(2) ? . .
C(8) H(13) 3.42(3) ? . 3_566
C(8) H(14) 3.08(3) ? . .
C(8) H(15) 2.70(3) ? . .
C(8) H(16) 2.85(3) ? . .
C(8) H(17) 3.19(3) ? . .
C(8) H(18) 2.54(2) ? . .
C(8) H(19) 3.03(3) ? . .
C(8) H(20) 3.44(4) ? . .
C(9) H(8) 3.34(2) ? . 3_556
C(9) H(9) 3.34(3) ? . 3_556
C(9) H(14) 2.11(3) ? . .
C(9) H(15) 3.11(3) ? . .
C(9) H(16) 3.16(3) ? . .
C(9) H(17) 2.56(3) ? . .
C(10) H(9) 3.28(3) ? . 3_556
C(10) H(13) 2.05(2) ? . .
C(10) H(15) 3.13(3) ? . 3_566
C(10) H(17) 3.45(3) ? . 3_566
C(10) H(18) 3.18(2) ? . .
C(10) H(19) 2.60(2) ? . .
C(10) H(20) 3.44(4) ? . .
C(10) H(22) 2.87(3) ? . .
C(11) H(13) 2.69(3) ? . .
C(11) H(14) 3.41(2) ? . 3_566
C(11) H(18) 3.34(2) ? . 1_455
C(11) H(19) 3.09(2) ? . 1_455
C(11) H(20) 3.26(4) ? . 3_556
C(11) H(21) 3.26(3) ? . 1_455
C(12) H(14) 2.69(2) ? . .
C(12) H(16) 3.18(3) ? . 1_655
C(12) H(17) 3.00(3) ? . 1_655
C(12) H(20) 2.13(4) ? . .
C(12) H(21) 2.05(3) ? . .
C(12) H(22) 2.12(3) ? . .
C(13) H(2) 3.41(3) ? . 3_556
C(13) H(4) 3.50(3) ? . 4_554
C(13) H(6) 3.51(3) ? . 4_554
C(13) H(11) 2.83(3) ? . 3_656
C(13) H(14) 3.06(2) ? . .
C(13) H(16) 3.40(3) ? . 1_655
C(13) H(16) 3.26(3) ? . 3_556
C(13) H(17) 3.52(3) ? . 1_655
C(13) H(18) 2.04(2) ? . .
C(13) H(19) 1.99(3) ? . .
C(13) H(21) 3.26(3) ? . 3_656
H(1) O(1) 2.62(4) ? . 2_546
H(1) N(1) 3.28(4) ? . .
H(1) C(2) 2.08(4) ? . .
H(1) C(3) 2.89(4) ? . .
H(1) C(5) 2.71(4) ? . .
H(1) C(5) 3.46(4) ? . 2_546
H(1) C(6) 2.80(4) ? . .
H(1) H(2) 1.60(5) ? . .
H(1) H(3) 1.53(5) ? . .
H(1) H(3) 3.49(5) ? . 2_546
H(1) H(4) 2.67(5) ? . .
H(1) H(5) 3.51(5) ? . .
H(1) H(5) 3.60(5) ? . 2_546
H(1) H(6) 2.84(5) ? . .
H(1) H(6) 2.61(5) ? . 2_546
H(1) H(7) 2.67(5) ? . .
H(1) H(9) 2.49(5) ? . .
H(1) H(14) 3.04(5) ? . 4_555
H(2) O(1) 3.40(3) ? . .
H(2) N(1) 2.66(4) ? . .
H(2) N(2) 2.94(4) ? . .
H(2) C(1) 3.01(4) ? . .
H(2) C(2) 2.12(3) ? . .
H(2) C(3) 2.75(3) ? . .
H(2) C(5) 3.39(3) ? . .
H(2) C(5) 3.54(4) ? . 2_546
H(2) C(6) 2.88(3) ? . .
H(2) C(13) 3.41(3) ? . 3_556
H(2) H(1) 1.60(5) ? . .
H(2) H(3) 1.52(5) ? . .
H(2) H(6) 3.56(5) ? . .
H(2) H(6) 2.60(5) ? . 2_546
H(2) H(7) 3.25(4) ? . .
H(2) H(9) 2.32(5) ? . .
H(2) H(11) 3.42(5) ? . 1_455
H(2) H(15) 3.58(5) ? . .
H(2) H(16) 3.40(4) ? . .
H(2) H(20) 2.93(5) ? . 3_556
H(2) H(22) 2.93(4) ? . 3_556
H(3) O(1) 2.80(3) ? . .
H(3) N(1) 2.56(3) ? . .
H(3) C(1) 3.51(3) ? . .
H(3) C(2) 2.04(3) ? . .
H(3) C(3) 3.36(3) ? . .
H(3) C(5) 2.72(3) ? . .
H(3) C(6) 3.29(3) ? . 2_556
H(3) H(1) 1.53(5) ? . .
H(3) H(1) 3.49(5) ? . 2_556
H(3) H(2) 1.52(5) ? . .
H(3) H(4) 3.14(4) ? . .
H(3) H(5) 3.44(4) ? . .
H(3) H(6) 2.48(5) ? . .
H(3) H(6) 3.44(5) ? . 2_546
H(3) H(7) 2.94(5) ? . 2_556
H(3) H(9) 3.50(5) ? . .
H(3) H(9) 2.86(5) ? . 2_556
H(3) H(10) 3.59(4) ? . 1_455
H(3) H(15) 3.49(4) ? . .
H(4) Br(1) 2.85(3) ? . 2_646
H(4) N(1) 3.27(3) ? . .
H(4) C(2) 2.03(3) ? . .
H(4) C(3) 2.75(3) ? . .
H(4) C(4) 2.80(3) ? . .
H(4) C(6) 3.36(3) ? . .
H(4) C(7) 2.93(3) ? . .
H(4) C(13) 3.50(3) ? . 4_555
H(4) H(1) 2.67(5) ? . .
H(4) H(3) 3.14(4) ? . .
H(4) H(5) 1.44(4) ? . .
H(4) H(6) 1.59(5) ? . .
H(4) H(7) 2.96(5) ? . .
H(4) H(8) 3.34(4) ? . 2_656
H(4) H(10) 2.55(5) ? . .
H(4) H(12) 3.13(4) ? . .
H(4) H(14) 2.85(5) ? . 4_555
H(4) H(22) 2.50(5) ? . 4_555
H(5) O(1) 2.88(2) ? . .
H(5) N(1) 2.56(2) ? . .
H(5) C(1) 3.56(2) ? . .
H(5) C(2) 1.98(2) ? . .
H(5) C(3) 2.78(3) ? . .
H(5) C(4) 3.23(3) ? . .
H(5) C(6) 3.54(2) ? . 2_656
H(5) C(7) 2.67(3) ? . .
H(5) C(7) 3.41(3) ? . 2_656
H(5) H(1) 3.51(5) ? . .
H(5) H(1) 3.60(5) ? . 2_556
H(5) H(3) 3.44(4) ? . .
H(5) H(4) 1.44(4) ? . .
H(5) H(6) 1.49(5) ? . .
H(5) H(7) 3.23(4) ? . 2_656
H(5) H(8) 3.01(4) ? . 2_656
H(5) H(10) 2.59(4) ? . .
H(5) H(10) 2.97(4) ? . 2_656
H(5) H(11) 3.01(4) ? . 2_656
H(5) H(12) 2.41(4) ? . .
H(5) H(22) 3.00(4) ? . 4_555
H(6) O(1) 2.70(3) ? . .
H(6) N(1) 2.73(3) ? . .
H(6) C(2) 2.07(3) ? . .
H(6) C(3) 3.44(3) ? . .
H(6) C(4) 2.61(3) ? . .
H(6) C(4) 3.04(4) ? . 2_556
H(6) C(13) 3.51(3) ? . 4_555
H(6) H(1) 2.84(5) ? . .
H(6) H(1) 2.61(5) ? . 2_556
H(6) H(2) 3.56(5) ? . .
H(6) H(2) 2.60(5) ? . 2_556
H(6) H(3) 2.48(5) ? . .
H(6) H(3) 3.44(5) ? . 2_556
H(6) H(4) 1.59(5) ? . .
H(6) H(5) 1.49(5) ? . .
H(6) H(9) 2.88(5) ? . 2_556
H(6) H(11) 3.37(4) ? . 2_656
H(6) H(14) 3.10(4) ? . 4_555
H(6) H(22) 2.48(4) ? . 4_555
H(7) Br(1) 3.23(3) ? . 2_646
H(7) N(2) 3.28(3) ? . .
H(7) C(2) 2.79(3) ? . .
H(7) C(3) 2.01(3) ? . .
H(7) C(4) 3.05(3) ? . .
H(7) C(5) 3.39(3) ? . .
H(7) C(7) 2.70(3) ? . .
H(7) H(1) 2.67(5) ? . .
H(7) H(2) 3.25(4) ? . .
H(7) H(3) 2.94(5) ? . 2_546
H(7) H(4) 2.96(5) ? . .
H(7) H(5) 3.23(4) ? . 2_646
H(7) H(8) 1.55(4) ? . .
H(7) H(9) 1.53(4) ? . .
H(7) H(10) 2.54(4) ? . .
H(7) H(10) 3.36(4) ? . 2_646
H(7) H(11) 3.03(5) ? . .
H(7) H(12) 3.59(4) ? . .
H(7) H(12) 3.05(4) ? . 2_646
H(8) O(2) 2.71(3) ? . .
H(8) N(2) 2.72(3) ? . .
H(8) C(2) 3.43(3) ? . .
H(8) C(3) 2.06(3) ? . .
H(8) C(5) 3.59(3) ? . 2_646
H(8) C(7) 2.62(3) ? . .
H(8) C(9) 3.34(3) ? . 3_556
H(8) H(4) 3.34(4) ? . 2_646
H(8) H(5) 3.01(4) ? . 2_646
H(8) H(7) 1.55(4) ? . .
H(8) H(9) 1.59(4) ? . .
H(8) H(10) 2.83(4) ? . .
H(8) H(10) 3.28(4) ? . 2_646
H(8) H(11) 2.43(4) ? . .
H(8) H(12) 3.53(4) ? . .
H(8) H(12) 3.59(3) ? . 2_646
H(8) H(13) 2.99(4) ? . 3_556
H(8) H(21) 3.31(4) ? . 3_656
H(8) H(22) 3.51(5) ? . 3_656
H(9) O(2) 3.02(3) ? . .
H(9) N(2) 2.67(3) ? . .
H(9) C(2) 2.78(3) ? . .
H(9) C(3) 2.06(3) ? . .
H(9) C(4) 2.62(3) ? . .
H(9) C(7) 3.33(3) ? . .
H(9) C(9) 3.34(3) ? . 3_556
H(9) C(10) 3.28(3) ? . 3_556
H(9) H(1) 2.49(5) ? . .
H(9) H(2) 2.32(5) ? . .
H(9) H(3) 3.50(5) ? . .
H(9) H(3) 2.86(5) ? . 2_546
H(9) H(6) 2.88(5) ? . 2_546
H(9) H(7) 1.53(4) ? . .
H(9) H(8) 1.59(4) ? . .
H(9) H(10) 3.55(4) ? . .
H(9) H(11) 3.54(4) ? . .
H(9) H(13) 3.31(4) ? . 3_556
H(9) H(14) 3.28(4) ? . 3_556
H(10) Br(1) 3.28(3) ? . 2_646
H(10) N(2) 3.24(2) ? . .
H(10) C(2) 2.86(3) ? . .
H(10) C(3) 2.03(2) ? . .
H(10) C(5) 2.79(3) ? . .
H(10) C(6) 2.66(3) ? . .
H(10) H(3) 3.59(4) ? . 1_655
H(10) H(4) 2.55(5) ? . .
H(10) H(5) 2.59(4) ? . .
H(10) H(5) 2.97(4) ? . 2_646
H(10) H(7) 2.54(4) ? . .
H(10) H(7) 3.36(4) ? . 2_656
H(10) H(8) 2.83(4) ? . .
H(10) H(8) 3.28(4) ? . 2_656
H(10) H(9) 3.55(4) ? . .
H(10) H(11) 1.59(4) ? . .
H(10) H(12) 1.55(4) ? . .
H(11) O(2) 2.81(2) ? . .
H(11) N(2) 2.60(3) ? . .
H(11) C(1) 3.56(3) ? . .
H(11) C(2) 3.45(3) ? . .
H(11) C(3) 2.10(3) ? . .
H(11) C(5) 3.50(3) ? . 2_646
H(11) C(6) 2.70(3) ? . .
H(11) C(13) 2.83(3) ? . 3_656
H(11) H(2) 3.42(5) ? . 1_655
H(11) H(5) 3.01(4) ? . 2_646
H(11) H(6) 3.37(4) ? . 2_646
H(11) H(7) 3.03(5) ? . .
H(11) H(8) 2.43(4) ? . .
H(11) H(9) 3.54(4) ? . .
H(11) H(10) 1.59(4) ? . .
H(11) H(12) 1.62(4) ? . .
H(11) H(18) 3.20(4) ? . .
H(11) H(20) 3.01(5) ? . 3_656
H(11) H(21) 2.47(4) ? . 3_656
H(11) H(22) 2.59(4) ? . 3_656
H(12) Br(1) 2.99(3) ? . .
H(12) O(2) 3.41(2) ? . .
H(12) N(1) 2.96(2) ? . .
H(12) N(2) 2.65(2) ? . .
H(12) C(1) 2.99(2) ? . .
H(12) C(2) 2.75(3) ? . .
H(12) C(3) 2.10(3) ? . .
H(12) C(5) 2.88(3) ? . .
H(12) C(6) 3.36(3) ? . .
H(12) H(4) 3.13(4) ? . .
H(12) H(5) 2.41(4) ? . .
H(12) H(7) 3.59(4) ? . .
H(12) H(7) 3.05(4) ? . 2_656
H(12) H(8) 3.53(4) ? . .
H(12) H(8) 3.59(3) ? . 2_656
H(12) H(10) 1.55(4) ? . .
H(12) H(11) 1.62(4) ? . .
H(12) H(18) 2.96(3) ? . .
H(13) Br(1) 2.80(2) ? . 3_566
H(13) O(1) 2.76(3) ? . 3_566
H(13) N(1) 3.48(3) ? . 3_566
H(13) N(3) 1.98(2) ? . .
H(13) N(3) 3.59(2) ? . 3_566
H(13) N(4) 3.07(2) ? . .
H(13) C(6) 3.59(2) ? . 3_556
H(13) C(8) 3.04(2) ? . .
H(13) C(8) 3.42(3) ? . 3_566
H(13) C(10) 2.05(2) ? . .
H(13) C(11) 2.69(3) ? . .
H(13) H(8) 2.99(4) ? . 3_556
H(13) H(9) 3.31(4) ? . 3_556
H(13) H(14) 2.59(4) ? . .
H(13) H(15) 3.36(4) ? . .
H(13) H(16) 3.36(4) ? . .
H(13) H(17) 2.45(4) ? . .
H(14) Br(1) 3.45(3) ? . 3_666
H(14) O(1) 2.72(2) ? . 3_566
H(14) N(3) 3.12(3) ? . .
H(14) N(4) 2.01(2) ? . .
H(14) C(5) 3.38(3) ? . 4_554
H(14) C(8) 3.08(3) ? . .
H(14) C(9) 2.11(3) ? . .
H(14) C(11) 3.41(2) ? . 3_566
H(14) C(12) 2.69(2) ? . .
H(14) C(13) 3.06(2) ? . .
H(14) H(1) 3.04(5) ? . 4_554
H(14) H(4) 2.85(5) ? . 4_554
H(14) H(6) 3.10(4) ? . 4_554
H(14) H(9) 3.28(4) ? . 3_556
H(14) H(13) 2.59(4) ? . .
H(14) H(15) 2.85(4) ? . 3_566
H(14) H(17) 3.39(4) ? . 3_566
H(14) H(18) 3.50(3) ? . .
H(14) H(19) 2.57(3) ? . .
H(14) H(20) 3.57(5) ? . .
H(14) H(22) 2.54(4) ? . .
H(15) Br(1) 3.21(3) ? . 1_455
H(15) O(1) 2.41(3) ? . .
H(15) N(1) 2.79(3) ? . .
H(15) N(3) 1.95(3) ? . .
H(15) C(1) 2.93(3) ? . .
H(15) C(8) 2.70(3) ? . .
H(15) C(9) 3.11(3) ? . .
H(15) C(10) 3.13(3) ? . 3_566
H(15) H(2) 3.58(5) ? . .
H(15) H(3) 3.49(4) ? . .
H(15) H(13) 3.36(4) ? . .
H(15) H(14) 2.85(4) ? . 3_566
H(15) H(16) 1.43(5) ? . .
H(15) H(17) 1.42(4) ? . .
H(15) H(18) 3.55(4) ? . 1_455
H(15) H(19) 3.48(4) ? . 1_455
H(15) H(20) 3.51(5) ? . 3_556
H(16) O(1) 3.51(3) ? . .
H(16) O(2) 2.71(3) ? . 3_556
H(16) N(1) 3.43(3) ? . .
H(16) N(3) 2.07(3) ? . .
H(16) C(1) 3.14(3) ? . .
H(16) C(8) 2.85(3) ? . .
H(16) C(9) 3.16(3) ? . .
H(16) C(12) 3.18(3) ? . 1_455
H(16) C(13) 3.40(3) ? . 1_455
H(16) C(13) 3.26(3) ? . 3_556
H(16) H(2) 3.40(4) ? . .
H(16) H(13) 3.36(4) ? . .
H(16) H(15) 1.43(5) ? . .
H(16) H(17) 1.56(5) ? . .
H(16) H(18) 2.91(4) ? . 1_455
H(16) H(19) 3.03(4) ? . 1_455
H(16) H(20) 2.27(5) ? . 3_556
H(16) H(21) 2.70(4) ? . 1_455
H(16) H(21) 3.43(5) ? . 3_556
H(17) Br(1) 3.36(3) ? . 1_455
H(17) Br(1) 3.18(3) ? . 3_566
H(17) O(2) 3.54(3) ? . 3_556
H(17) N(3) 1.94(3) ? . .
H(17) N(4) 3.57(3) ? . 3_566
H(17) C(8) 3.19(3) ? . .
H(17) C(9) 2.56(3) ? . .
H(17) C(10) 3.45(3) ? . 3_566
H(17) C(12) 3.00(3) ? . 1_455
H(17) C(13) 3.52(3) ? . 1_455
H(17) H(13) 2.45(4) ? . .
H(17) H(14) 3.39(4) ? . 3_566
H(17) H(15) 1.42(4) ? . .
H(17) H(16) 1.56(5) ? . .
H(17) H(18) 3.02(4) ? . 1_455
H(17) H(19) 2.44(4) ? . 1_455
H(17) H(19) 3.13(4) ? . 3_566
H(17) H(21) 3.07(4) ? . 1_455
H(18) Br(1) 3.21(2) ? . .
H(18) O(2) 2.69(2) ? . .
H(18) N(2) 2.70(2) ? . .
H(18) N(4) 1.91(2) ? . .
H(18) C(1) 2.66(2) ? . .
H(18) C(7) 3.42(2) ? . .
H(18) C(8) 2.54(2) ? . .
H(18) C(10) 3.18(2) ? . .
H(18) C(11) 3.34(2) ? . 1_655
H(18) C(13) 2.04(2) ? . .
H(18) H(11) 3.20(4) ? . .
H(18) H(12) 2.96(3) ? . .
H(18) H(14) 3.50(3) ? . .
H(18) H(15) 3.55(4) ? . 1_655
H(18) H(16) 2.91(4) ? . 1_655
H(18) H(17) 3.02(4) ? . 1_655
H(18) H(19) 1.46(4) ? . .
H(18) H(20) 2.41(4) ? . .
H(18) H(20) 3.47(4) ? . 3_656
H(18) H(21) 2.35(4) ? . .
H(18) H(21) 3.12(4) ? . 3_656
H(18) H(22) 2.87(4) ? . .
H(19) Br(1) 3.30(2) ? . .
H(19) Br(1) 3.09(3) ? . 3_666
H(19) N(4) 1.87(3) ? . .
H(19) C(8) 3.03(3) ? . .
H(19) C(10) 2.60(2) ? . .
H(19) C(11) 3.09(2) ? . 1_655
H(19) C(13) 1.99(3) ? . .
H(19) H(14) 2.57(3) ? . .
H(19) H(15) 3.48(4) ? . 1_655
H(19) H(16) 3.03(4) ? . 1_655
H(19) H(17) 2.44(4) ? . 1_655
H(19) H(17) 3.13(4) ? . 3_566
H(19) H(18) 1.46(4) ? . .
H(19) H(20) 2.82(5) ? . .
H(19) H(21) 2.33(5) ? . .
H(19) H(22) 2.33(4) ? . .
H(20) O(2) 2.62(4) ? . .
H(20) N(2) 3.54(4) ? . .
H(20) N(4) 2.70(4) ? . .
H(20) C(8) 3.44(4) ? . .
H(20) C(10) 3.44(4) ? . .
H(20) C(11) 3.26(4) ? . 3_556
H(20) C(12) 2.13(4) ? . .
H(20) H(2) 2.93(5) ? . 3_556
H(20) H(11) 3.01(5) ? . 3_656
H(20) H(14) 3.57(5) ? . .
H(20) H(15) 3.51(5) ? . 3_556
H(20) H(16) 2.27(5) ? . 3_556
H(20) H(18) 2.41(4) ? . .
H(20) H(18) 3.47(4) ? . 3_656
H(20) H(19) 2.82(5) ? . .
H(20) H(21) 1.67(5) ? . .
H(20) H(21) 2.87(4) ? . 3_656
H(20) H(22) 1.72(5) ? . .
H(21) O(2) 2.54(3) ? . 3_656
H(21) N(2) 3.36(3) ? . 3_656
H(21) N(4) 3.30(3) ? . .
H(21) C(7) 3.42(3) ? . 3_656
H(21) C(11) 3.26(3) ? . 1_655
H(21) C(12) 2.05(3) ? . .
H(21) C(13) 3.26(3) ? . 3_656
H(21) H(8) 3.31(4) ? . 3_656
H(21) H(11) 2.47(4) ? . 3_656
H(21) H(16) 2.70(4) ? . 1_655
H(21) H(16) 3.43(5) ? . 3_556
H(21) H(17) 3.07(4) ? . 1_655
H(21) H(18) 2.35(4) ? . .
H(21) H(18) 3.12(4) ? . 3_656
H(21) H(19) 2.33(5) ? . .
H(21) H(20) 1.67(5) ? . .
H(21) H(20) 2.87(4) ? . 3_656
H(21) H(21) 2.91(4) ? . 3_656
H(21) H(22) 1.69(4) ? . .
H(22) N(4) 2.70(3) ? . .
H(22) C(5) 2.83(3) ? . 4_554
H(22) C(10) 2.87(3) ? . .
H(22) C(12) 2.12(3) ? . .
H(22) H(2) 2.93(4) ? . 3_556
H(22) H(4) 2.50(5) ? . 4_554
H(22) H(5) 3.00(4) ? . 4_554
H(22) H(6) 2.48(4) ? . 4_554
H(22) H(8) 3.51(5) ? . 3_656
H(22) H(11) 2.59(4) ? . 3_656
H(22) H(14) 2.54(4) ? . .
H(22) H(18) 2.87(4) ? . .
H(22) H(19) 2.33(4) ? . .
H(22) H(20) 1.72(5) ? . .
H(22) H(21) 1.69(4) ? . .

loop_
_geom_torsion_atom_site_label_1
_geom_torsion_atom_site_label_2
_geom_torsion_atom_site_label_3
_geom_torsion_atom_site_label_4
_geom_torsion
_geom_torsion_publ_flag
_geom_torsion_site_symmetry_1
_geom_torsion_site_symmetry_2
_geom_torsion_site_symmetry_3
_geom_torsion_site_symmetry_4
O(1) N(1) C(1) N(2) 178.1(2) ? . . . .
O(1) N(1) C(1) C(8) -0.9(3) ? . . . .
O(1) N(1) C(2) C(3) -164.38(19) ? . . . .
O(1) N(1) C(2) C(4) 76.4(2) ? . . . .
O(1) N(1) C(2) C(5) -42.7(3) ? . . . .
C(1) N(1) C(2) C(3) 20.3(2) ? . . . .
C(1) N(1) C(2) C(4) -98.9(2) ? . . . .
C(1) N(1) C(2) C(5) 142.0(2) ? . . . .
C(2) N(1) C(1) N(2) -6.8(2) ? . . . .
C(2) N(1) C(1) C(8) 174.2(2) ? . . . .
O(2) N(2) C(1) N(1) 175.3(2) ? . . . .
O(2) N(2) C(1) C(8) -5.7(3) ? . . . .
O(2) N(2) C(3) C(2) -163.5(2) ? . . . .
O(2) N(2) C(3) C(6) -41.7(3) ? . . . .
O(2) N(2) C(3) C(7) 78.0(2) ? . . . .
C(1) N(2) C(3) C(2) 22.4(2) ? . . . .
C(1) N(2) C(3) C(6) 144.1(2) ? . . . .
C(1) N(2) C(3) C(7) -96.2(2) ? . . . .
C(3) N(2) C(1) N(1) -10.7(2) ? . . . .
C(3) N(2) C(1) C(8) 168.3(2) ? . . . .
C(8) N(3) C(9) C(10) 0.1(2) ? . . . .
C(9) N(3) C(8) N(4) -0.5(2) ? . . . .
C(9) N(3) C(8) C(1) 176.8(2) ? . . . .
C(11) N(3) C(8) N(4) 176.6(2) ? . . . .
C(11) N(3) C(8) C(1) -6.1(3) ? . . . .
C(11) N(3) C(9) C(10) -177.1(2) ? . . . .
C(8) N(4) C(10) C(9) -0.6(2) ? . . . .
C(10) N(4) C(8) N(3) 0.7(2) ? . . . .
C(10) N(4) C(8) C(1) -176.6(2) ? . . . .
C(8) N(4) C(12) C(13) 113.8(2) ? . . . .
C(12) N(4) C(8) N(3) 179.4(2) ? . . . .
C(12) N(4) C(8) C(1) 2.1(3) ? . . . .
C(10) N(4) C(12) C(13) -67.7(3) ? . . . .
C(12) N(4) C(10) C(9) -179.4(2) ? . . . .
N(1) C(1) C(8) N(3) -52.3(3) ? . . . .
N(1) C(1) C(8) N(4) 124.4(2) ? . . . .
N(2) C(1) C(8) N(3) 128.8(2) ? . . . .
N(2) C(1) C(8) N(4) -54.4(3) ? . . . .
N(1) C(2) C(3) N(2) -23.8(2) ? . . . .
N(1) C(2) C(3) C(6) -141.68(19) ? . . . .
N(1) C(2) C(3) C(7) 89.3(2) ? . . . .
C(4) C(2) C(3) N(2) 89.0(2) ? . . . .
C(4) C(2) C(3) C(6) -29.0(2) ? . . . .
C(4) C(2) C(3) C(7) -158.0(2) ? . . . .
C(5) C(2) C(3) N(2) -140.9(2) ? . . . .
C(5) C(2) C(3) C(6) 101.2(2) ? . . . .
C(5) C(2) C(3) C(7) -27.8(3) ? . . . .
N(3) C(9) C(10) N(4) 0.3(2) ? . . . .
